data_4030629
loop_
_publ_author_name
'Fan, Yu-Shiou'
'Das, Utpal'
'Hsiao, Ming-Yu'
'Liu, Meng-Hsien'
'Lin, Wenwei'

_publ_section_title
;
 Chemoselective intramolecular Wittig reactions for the synthesis of
 oxazoles and benzofurans.
;
_journal_issue 23
_journal_name_full 'The Journal of organic chemistry'
_journal_page_first 11567
_journal_page_last 11582
_journal_paper_doi 10.1021/jo502232q
_journal_volume 79
_journal_year 2014
_chemical_formula_moiety 'C26 H16 Br N O3 S'
_chemical_formula_sum 'C26 H16 Br N O3 S'
_chemical_formula_weight 502.37
_chemical_name_systematic
;
 ?
;
_space_group_IT_number 61
_symmetry_cell_setting orthorhombic
_symmetry_space_group_name_Hall '-P 2ac 2ab'
_symmetry_space_group_name_H-M 'P b c a'
_atom_sites_solution_hydrogens geom
_atom_sites_solution_primary direct
_atom_sites_solution_secondary difmap
_audit_creation_method SHELXL-97
_cell_angle_alpha 90.00
_cell_angle_beta 90.00
_cell_angle_gamma 90.00
_cell_formula_units_Z 8
_cell_length_a 15.467(3)
_cell_length_b 16.390(4)
_cell_length_c 17.407(4)
_cell_measurement_reflns_used 0
_cell_measurement_temperature 200(2)
_cell_measurement_theta_max 0
_cell_measurement_theta_min 0
_cell_volume 4412.7(17)
_computing_molecular_graphics 'Ortep-3 for Windows (Farrugia, 1997)'
_computing_publication_material 'WinGX publication routines (Farrugia, 1999)'
_computing_structure_refinement 'SHELXL-97 (Sheldrick, 1997)'
_computing_structure_solution 'SHELXS-86 (Sheldrick, 1986)'
_diffrn_ambient_temperature 200(2)
_diffrn_measured_fraction_theta_full 0.990
_diffrn_measured_fraction_theta_max 0.990
_diffrn_radiation_monochromator graphite
_diffrn_radiation_source 'fine-focus sealed tube'
_diffrn_radiation_type MoK\a
_diffrn_radiation_wavelength 0.71073
_diffrn_reflns_av_R_equivalents 0.0792
_diffrn_reflns_av_sigmaI/netI 0.0569
_diffrn_reflns_limit_h_max 15
_diffrn_reflns_limit_h_min -18
_diffrn_reflns_limit_k_max 19
_diffrn_reflns_limit_k_min -16
_diffrn_reflns_limit_l_max 20
_diffrn_reflns_limit_l_min -20
_diffrn_reflns_number 26871
_diffrn_reflns_theta_full 25.10
_diffrn_reflns_theta_max 25.10
_diffrn_reflns_theta_min 2.16
_exptl_absorpt_coefficient_mu 1.987
_exptl_absorpt_correction_T_max 0.5689
_exptl_absorpt_correction_T_min 0.3173
_exptl_absorpt_correction_type multi-scan
_exptl_crystal_colour colorless
_exptl_crystal_density_diffrn 1.512
_exptl_crystal_density_method 'not measured'
_exptl_crystal_description prism
_exptl_crystal_F_000 2032
_exptl_crystal_size_max 0.75
_exptl_crystal_size_mid 0.64
_exptl_crystal_size_min 0.32
_refine_diff_density_max 0.520
_refine_diff_density_min -0.632
_refine_diff_density_rms 0.060
_refine_ls_extinction_method none
_refine_ls_goodness_of_fit_ref 1.041
_refine_ls_hydrogen_treatment constr
_refine_ls_matrix_type full
_refine_ls_number_parameters 295
_refine_ls_number_reflns 3888
_refine_ls_number_restraints 0
_refine_ls_restrained_S_all 1.041
_refine_ls_R_factor_all 0.0921
_refine_ls_R_factor_gt 0.0460
_refine_ls_shift/su_max 0.004
_refine_ls_shift/su_mean 0.000
_refine_ls_structure_factor_coef Fsqd
_refine_ls_weighting_details 'calc w=1/[\s^2^(Fo^2^)+(0.0257P)^2^+5.0957P] where P=(Fo^2^+2Fc^2^)/3'
_refine_ls_weighting_scheme calc
_refine_ls_wR_factor_gt 0.0847
_refine_ls_wR_factor_ref 0.1016
_reflns_number_gt 2524
_reflns_number_total 3888
_reflns_threshold_expression >2sigma(I)
_cod_data_source_file jo502232q_si_002.cif
_cod_data_source_block ch15596
_cod_original_cell_volume 4413.0(16)
_cod_database_code 4030629

loop_
_symmetry_equiv_pos_as_xyz
'x, y, z'
'-x+1/2, -y, z+1/2'
'-x, y+1/2, -z+1/2'
'x+1/2, -y+1/2, -z'
'-x, -y, -z'
'x-1/2, y, -z-1/2'
'x, -y-1/2, z-1/2'
'-x-1/2, y-1/2, z'

loop_
_atom_site_label
_atom_site_type_symbol
_atom_site_fract_x
_atom_site_fract_y
_atom_site_fract_z
_atom_site_U_iso_or_equiv
_atom_site_adp_type
_atom_site_occupancy
_atom_site_symmetry_multiplicity
_atom_site_calc_flag
_atom_site_refinement_flags
_atom_site_disorder_assembly
_atom_site_disorder_group
C1 C 0.8742(2) 1.0010(2) 0.38117(18) 0.0422(9) Uani 1 1 d . . .
C2 C 0.9443(2) 0.9586(2) 0.4088(2) 0.0433(10) Uani 1 1 d . . .
H2 H 0.9983 0.9603 0.3829 0.052 Uiso 1 1 calc R . .
C3 C 0.9344(2) 0.9133(2) 0.4753(2) 0.0407(9) Uani 1 1 d . . .
H3 H 0.9821 0.8837 0.4954 0.049 Uiso 1 1 calc R . .
C4 C 0.8557(2) 0.9111(2) 0.51248(17) 0.0338(8) Uani 1 1 d . . .
C5 C 0.7834(2) 0.9520(2) 0.48449(17) 0.0332(8) Uani 1 1 d . . .
C6 C 0.7948(2) 0.9981(2) 0.41751(18) 0.0391(9) Uani 1 1 d . . .
H6 H 0.7475 1.0278 0.3968 0.047 Uiso 1 1 calc R . .
C7 C 0.8501(2) 0.8989(2) 0.64862(19) 0.0345(8) Uani 1 1 d . . .
C8 C 0.8446(2) 0.8383(2) 0.71148(18) 0.0341(8) Uani 1 1 d . . .
C9 C 0.8470(2) 0.8676(3) 0.7860(2) 0.0483(10) Uani 1 1 d . . .
H9 H 0.8504 0.9247 0.7950 0.058 Uiso 1 1 calc R . .
C10 C 0.8446(3) 0.8141(3) 0.8472(2) 0.0608(12) Uani 1 1 d . . .
H10 H 0.8465 0.8343 0.8983 0.073 Uiso 1 1 calc R . .
C11 C 0.8395(3) 0.7321(3) 0.8343(2) 0.0630(13) Uani 1 1 d . . .
H11 H 0.8388 0.6954 0.8765 0.076 Uiso 1 1 calc R . .
C12 C 0.8355(3) 0.7024(3) 0.7607(2) 0.0649(13) Uani 1 1 d . . .
H12 H 0.8310 0.6453 0.7520 0.078 Uiso 1 1 calc R . .
C13 C 0.8379(2) 0.7557(2) 0.6991(2) 0.0490(10) Uani 1 1 d . . .
H13 H 0.8349 0.7351 0.6482 0.059 Uiso 1 1 calc R . .
C14 C 0.6991(2) 0.9564(2) 0.52343(17) 0.0334(8) Uani 1 1 d . . .
C15 C 0.5879(2) 1.0187(2) 0.56735(18) 0.0342(8) Uani 1 1 d . A .
C16 C 0.5231(2) 1.0775(2) 0.59319(18) 0.0353(8) Uani 1 1 d . . .
C17 C 0.5258(2) 1.1577(2) 0.5684(2) 0.0457(10) Uani 1 1 d . . .
H17 H 0.5684 1.1745 0.5324 0.055 Uiso 1 1 calc R . .
C18 C 0.4663(2) 1.2135(3) 0.5962(2) 0.0539(11) Uani 1 1 d . . .
H18 H 0.4687 1.2686 0.5792 0.065 Uiso 1 1 calc R . .
C19 C 0.4038(3) 1.1903(3) 0.6479(2) 0.0545(11) Uani 1 1 d . . .
H19 H 0.3636 1.2291 0.6670 0.065 Uiso 1 1 calc R . .
C20 C 0.4001(3) 1.1107(3) 0.6716(2) 0.0583(11) Uani 1 1 d . . .
H20 H 0.3562 1.0941 0.7065 0.070 Uiso 1 1 calc R . .
C21 C 0.4598(2) 1.0541(3) 0.6452(2) 0.0525(10) Uani 1 1 d . . .
H21 H 0.4574 0.9993 0.6628 0.063 Uiso 1 1 calc R . .
C22 C 0.6506(2) 0.8993(2) 0.56042(18) 0.0334(8) Uani 1 1 d . A .
C23 C 0.6524(2) 0.8125(2) 0.5733(2) 0.0382(9) Uani 1 1 d . . .
C24 C 0.7004(12) 0.7500(13) 0.5251(13) 0.093(5) Uani 0.60 1 d P A 1
H24 H 0.7348 0.7583 0.4806 0.111 Uiso 0.60 1 calc PR A 1
C24' C 0.5986(15) 0.7657(18) 0.6263(11) 0.093(5) Uani 0.40 1 d P A 2
H24' H 0.5534 0.7879 0.6568 0.111 Uiso 0.40 1 calc PR A 2
C25 C 0.6789(4) 0.6695(3) 0.5670(4) 0.0850(18) Uani 1 1 d . . .
H25 H 0.7024 0.6182 0.5525 0.102 Uiso 1 1 calc R A 1
C26 C 0.6241(4) 0.6789(3) 0.6257(3) 0.0794(16) Uani 1 1 d . A .
H26 H 0.6032 0.6338 0.6545 0.095 Uiso 1 1 calc R B 1
N1 N 0.65743(18) 1.03205(17) 0.52674(15) 0.0364(7) Uani 1 1 d . . .
O1 O 0.84961(14) 0.86142(14) 0.57802(12) 0.0368(6) Uani 1 1 d . . .
O2 O 0.85509(17) 0.97145(17) 0.65507(13) 0.0501(7) Uani 1 1 d . . .
O3 O 0.57863(14) 0.93946(14) 0.58965(12) 0.0358(6) Uani 1 1 d . . .
S1' S 0.7073(4) 0.7436(3) 0.5273(4) 0.0504(7) Uani 0.40 1 d P A 2
S1 S 0.5960(2) 0.76960(17) 0.64442(14) 0.0504(7) Uani 0.60 1 d P A 1
Br1 Br 0.88699(3) 1.06507(3) 0.29095(2) 0.0715(2) Uani 1 1 d . . .

loop_
_atom_site_aniso_label
_atom_site_aniso_U_11
_atom_site_aniso_U_22
_atom_site_aniso_U_33
_atom_site_aniso_U_23
_atom_site_aniso_U_13
_atom_site_aniso_U_12
C1 0.054(2) 0.047(3) 0.0256(18) 0.0052(17) 0.0083(17) -0.001(2)
C2 0.043(2) 0.046(3) 0.041(2) 0.0019(19) 0.0142(18) -0.0025(19)
C3 0.039(2) 0.043(2) 0.040(2) 0.0008(18) 0.0027(17) 0.0004(18)
C4 0.044(2) 0.034(2) 0.0242(17) -0.0011(15) 0.0029(16) -0.0006(17)
C5 0.040(2) 0.034(2) 0.0254(17) -0.0044(16) 0.0028(15) -0.0030(16)
C6 0.046(2) 0.040(2) 0.0307(19) 0.0010(17) 0.0035(16) 0.0041(18)
C7 0.0329(19) 0.039(3) 0.032(2) -0.0001(18) 0.0034(15) 0.0004(17)
C8 0.0319(19) 0.039(2) 0.0317(19) 0.0050(17) 0.0026(15) 0.0002(16)
C9 0.054(2) 0.057(3) 0.034(2) -0.005(2) -0.0033(18) -0.002(2)
C10 0.071(3) 0.082(4) 0.029(2) 0.006(2) -0.001(2) 0.007(3)
C11 0.069(3) 0.079(4) 0.041(3) 0.024(2) 0.010(2) 0.017(3)
C12 0.094(3) 0.045(3) 0.055(3) 0.016(2) 0.014(2) 0.006(2)
C13 0.068(3) 0.041(3) 0.039(2) 0.0040(19) 0.0063(19) 0.001(2)
C14 0.040(2) 0.037(2) 0.0236(17) 0.0005(16) -0.0005(15) 0.0003(17)
C15 0.040(2) 0.035(2) 0.0284(18) -0.0027(16) -0.0014(16) -0.0016(17)
C16 0.0368(19) 0.038(2) 0.0308(18) -0.0044(17) 0.0006(15) 0.0014(17)
C17 0.044(2) 0.051(3) 0.042(2) 0.008(2) 0.0050(18) 0.0048(19)
C18 0.055(3) 0.040(3) 0.066(3) 0.005(2) 0.002(2) 0.008(2)
C19 0.049(2) 0.054(3) 0.061(3) -0.011(2) 0.004(2) 0.011(2)
C20 0.053(3) 0.055(3) 0.066(3) -0.005(2) 0.021(2) 0.005(2)
C21 0.054(2) 0.042(3) 0.062(3) 0.000(2) 0.016(2) 0.005(2)
C22 0.0365(19) 0.035(2) 0.0292(18) -0.0061(16) 0.0019(16) 0.0019(17)
C23 0.040(2) 0.039(2) 0.036(2) -0.0038(18) 0.0006(17) -0.0030(18)
C24 0.058(7) 0.158(14) 0.061(6) -0.038(7) -0.016(5) 0.021(7)
C24' 0.058(7) 0.158(14) 0.061(6) -0.038(7) -0.016(5) 0.021(7)
C25 0.097(4) 0.047(4) 0.111(5) -0.035(3) -0.050(4) 0.028(3)
C26 0.104(4) 0.043(3) 0.092(4) 0.019(3) -0.027(3) -0.036(3)
N1 0.0408(17) 0.0356(19) 0.0330(16) 0.0007(14) 0.0026(14) 0.0014(14)
O1 0.0483(14) 0.0337(14) 0.0286(13) 0.0026(11) 0.0002(11) 0.0001(12)
O2 0.0781(19) 0.0353(17) 0.0370(15) 0.0000(13) 0.0067(13) -0.0079(14)
O3 0.0390(13) 0.0341(15) 0.0342(12) -0.0034(12) 0.0064(10) -0.0024(11)
S1' 0.0604(15) 0.0352(12) 0.0557(14) 0.0036(10) 0.0107(12) -0.0105(10)
S1 0.0604(15) 0.0352(12) 0.0557(14) 0.0036(10) 0.0107(12) -0.0105(10)
Br1 0.0803(3) 0.0828(4) 0.0513(3) 0.0311(2) 0.0266(2) 0.0117(3)

loop_
_atom_type_symbol
_atom_type_description
_atom_type_scat_dispersion_real
_atom_type_scat_dispersion_imag
_atom_type_scat_source
C C 0.0033 0.0016 'International Tables Vol C Tables 4.2.6.8 and 6.1.1.4'
H H 0.0000 0.0000 'International Tables Vol C Tables 4.2.6.8 and 6.1.1.4'
N N 0.0061 0.0033 'International Tables Vol C Tables 4.2.6.8 and 6.1.1.4'
O O 0.0106 0.0060 'International Tables Vol C Tables 4.2.6.8 and 6.1.1.4'
S S 0.1246 0.1234 'International Tables Vol C Tables 4.2.6.8 and 6.1.1.4'
Br Br -0.2901 2.4595 'International Tables Vol C Tables 4.2.6.8 and 6.1.1.4'

loop_
_geom_angle_atom_site_label_1
_geom_angle_atom_site_label_2
_geom_angle_atom_site_label_3
_geom_angle
C2 C1 C6 121.6(3)
C2 C1 Br1 119.2(3)
C6 C1 Br1 119.3(3)
C1 C2 C3 118.5(3)
C1 C2 H2 120.8
C3 C2 H2 120.8
C4 C3 C2 120.3(3)
C4 C3 H3 119.8
C2 C3 H3 119.8
C3 C4 C5 122.1(3)
C3 C4 O1 117.2(3)
C5 C4 O1 120.6(3)
C4 C5 C6 116.7(3)
C4 C5 C14 125.1(3)
C6 C5 C14 118.0(3)
C1 C6 C5 120.8(3)
C1 C6 H6 119.6
C5 C6 H6 119.6
O2 C7 O1 121.9(3)
O2 C7 C8 127.0(3)
O1 C7 C8 111.1(3)
C13 C8 C9 119.4(3)
C13 C8 C7 123.4(3)
C9 C8 C7 117.3(3)
C10 C9 C8 120.1(4)
C10 C9 H9 120.0
C8 C9 H9 120.0
C11 C10 C9 120.1(4)
C11 C10 H10 120.0
C9 C10 H10 120.0
C10 C11 C12 120.3(4)
C10 C11 H11 119.8
C12 C11 H11 119.8
C11 C12 C13 119.9(4)
C11 C12 H12 120.1
C13 C12 H12 120.1
C8 C13 C12 120.2(4)
C8 C13 H13 119.9
C12 C13 H13 119.9
C22 C14 N1 109.6(3)
C22 C14 C5 132.3(3)
N1 C14 C5 118.1(3)
N1 C15 O3 113.6(3)
N1 C15 C16 128.4(3)
O3 C15 C16 118.0(3)
C17 C16 C21 119.2(3)
C17 C16 C15 120.7(3)
C21 C16 C15 120.1(3)
C18 C17 C16 119.9(3)
C18 C17 H17 120.1
C16 C17 H17 120.1
C19 C18 C17 120.9(4)
C19 C18 H18 119.5
C17 C18 H18 119.5
C20 C19 C18 119.3(4)
C20 C19 H19 120.3
C18 C19 H19 120.3
C19 C20 C21 120.6(4)
C19 C20 H20 119.7
C21 C20 H20 119.7
C16 C21 C20 120.1(4)
C16 C21 H21 120.0
C20 C21 H21 120.0
C14 C22 O3 106.8(3)
C14 C22 C23 137.9(3)
O3 C22 C23 115.3(3)
C24' C23 C22 127.3(11)
C24' C23 C24 105.8(14)
C22 C23 C24 126.2(9)
C24' C23 S1' 104.1(11)
C22 C23 S1' 128.4(3)
C24 C23 S1' 4.1(10)
C24' C23 S1 9.1(9)
C22 C23 S1 121.4(3)
C24 C23 S1 112.4(9)
S1' C23 S1 110.2(3)
C23 C24 C25 102.2(14)
C23 C24 H24 128.9
C25 C24 H24 128.9
C23 C24' C26 110.5(15)
C23 C24' H24' 124.8
C26 C24' H24' 124.8
C26 C25 S1' 117.1(5)
C26 C25 C24 113.5(10)
S1' C25 C24 5.0(9)
C26 C25 H25 123.2
S1' C25 H25 119.6
C24 C25 H25 123.2
C25 C26 C24' 106.6(10)
C25 C26 S1 116.1(4)
C24' C26 S1 11.5(8)
C25 C26 H26 122.0
C24' C26 H26 131.0
S1 C26 H26 122.0
C15 N1 C14 104.7(3)
C7 O1 C4 117.8(3)
C15 O3 C22 105.3(2)
C25 S1' C23 100.8(4)
C26 S1 C23 95.7(3)

loop_
_geom_bond_atom_site_label_1
_geom_bond_atom_site_label_2
_geom_bond_distance
C1 C2 1.375(5)
C1 C6 1.382(5)
C1 Br1 1.900(3)
C2 C3 1.382(5)
C2 H2 0.9500
C3 C4 1.379(5)
C3 H3 0.9500
C4 C5 1.392(5)
C4 O1 1.405(4)
C5 C6 1.401(4)
C5 C14 1.471(4)
C6 H6 0.9500
C7 O2 1.196(4)
C7 O1 1.374(4)
C7 C8 1.481(5)
C8 C13 1.376(5)
C8 C9 1.383(5)
C9 C10 1.381(5)
C9 H9 0.9500
C10 C11 1.365(6)
C10 H10 0.9500
C11 C12 1.372(6)
C11 H11 0.9500
C12 C13 1.383(5)
C12 H12 0.9500
C13 H13 0.9500
C14 C22 1.362(5)
C14 N1 1.399(4)
C15 N1 1.306(4)
C15 O3 1.363(4)
C15 C16 1.461(5)
C16 C17 1.385(5)
C16 C21 1.387(5)
C17 C18 1.384(5)
C17 H17 0.9500
C18 C19 1.375(5)
C18 H18 0.9500
C19 C20 1.370(6)
C19 H19 0.9500
C20 C21 1.387(5)
C20 H20 0.9500
C21 H21 0.9500
C22 O3 1.390(4)
C22 C23 1.440(5)
C23 C24' 1.46(3)
C23 C24 1.52(2)
C23 S1' 1.624(8)
C23 S1 1.670(5)
C24 C25 1.543(19)
C24 H24 0.9500
C24' C26 1.48(3)
C24' H24' 0.9500
C25 C26 1.337(7)
C25 S1' 1.464(10)
C25 H25 0.9500
C26 S1 1.582(7)
C26 H26 0.9500
